data_4131972
loop_
_publ_author_name
'Karak, Suvendu'
'Kumar, Sushil'
'Pachfule, Pradip'
'Banerjee, Rahul'

_publ_section_title
;
 Porosity Prediction through Hydrogen Bonding in Covalent Organic
 Frameworks.
;
_journal_issue 15
_journal_name_full 'Journal of the American Chemical Society'
_journal_page_first 5138
_journal_page_last 5145
_journal_paper_doi 10.1021/jacs.7b13558
_journal_volume 140
_journal_year 2018
_chemical_formula_moiety 'C14 H17 N2 O2, C6 H6 N O3 S'
_chemical_formula_sum 'C20 H23 N3 O5 S'
_chemical_formula_weight 417.47
_space_group_crystal_system monoclinic
_space_group_IT_number 14
_space_group_name_Hall '-P 2yn'
_space_group_name_H-M_alt 'P 1 21/n 1'
_atom_sites_solution_hydrogens mixed
_audit_creation_method SHELXL-2016/6
_cell_angle_alpha 90
_cell_angle_beta 92.517(4)
_cell_angle_gamma 90
_cell_formula_units_Z 4
_cell_length_a 14.5751(6)
_cell_length_b 7.3814(3)
_cell_length_c 18.0511(8)
_cell_measurement_reflns_used 3421
_cell_measurement_temperature 293(2)
_cell_measurement_theta_max 25.00
_cell_measurement_theta_min 3.00
_cell_volume 1940.15(14)
_computing_structure_refinement 'SHELXL-2016/6 (Sheldrick, 2016)'
_diffrn_ambient_temperature 293(2)
_diffrn_measured_fraction_theta_full 0.999
_diffrn_measured_fraction_theta_max 0.999
_diffrn_measurement_device_type 'Supernova (Mo) X-ray source'
_diffrn_measurement_method '\w scans'
_diffrn_radiation_type MoK\a
_diffrn_radiation_wavelength 0.71073
_diffrn_reflns_av_R_equivalents 0.0270
_diffrn_reflns_av_unetI/netI 0.0341
_diffrn_reflns_Laue_measured_fraction_full 0.999
_diffrn_reflns_Laue_measured_fraction_max 0.999
_diffrn_reflns_limit_h_max 15
_diffrn_reflns_limit_h_min -17
_diffrn_reflns_limit_k_max 4
_diffrn_reflns_limit_k_min -8
_diffrn_reflns_limit_l_max 21
_diffrn_reflns_limit_l_min -20
_diffrn_reflns_number 8328
_diffrn_reflns_point_group_measured_fraction_full 0.999
_diffrn_reflns_point_group_measured_fraction_max 0.999
_diffrn_reflns_theta_full 24.996
_diffrn_reflns_theta_max 24.996
_diffrn_reflns_theta_min 2.982
_diffrn_source 'fine focus sealed tube'
_exptl_absorpt_coefficient_mu 0.206
_exptl_absorpt_correction_T_max 0.962
_exptl_absorpt_correction_T_min 0.954
_exptl_absorpt_correction_type multi-scan
_exptl_absorpt_process_details crysalispro
_exptl_crystal_colour colorless
_exptl_crystal_density_diffrn 1.429
_exptl_crystal_description block
_exptl_crystal_F_000 880
_exptl_crystal_size_max 0.230
_exptl_crystal_size_mid 0.220
_exptl_crystal_size_min 0.190
_refine_diff_density_max 0.263
_refine_diff_density_min -0.327
_refine_diff_density_rms 0.046
_refine_ls_extinction_method none
_refine_ls_goodness_of_fit_ref 1.042
_refine_ls_hydrogen_treatment mixed
_refine_ls_matrix_type full
_refine_ls_number_parameters 290
_refine_ls_number_reflns 3421
_refine_ls_number_restraints 1
_refine_ls_restrained_S_all 1.043
_refine_ls_R_factor_all 0.0538
_refine_ls_R_factor_gt 0.0436
_refine_ls_shift/su_max 0.001
_refine_ls_shift/su_mean 0.000
_refine_ls_structure_factor_coef Fsqd
_refine_ls_weighting_details 'w=1/[\s^2^(Fo^2^)+(0.0457P)^2^+1.2132P] where P=(Fo^2^+2Fc^2^)/3'
_refine_ls_weighting_scheme calc
_refine_ls_wR_factor_gt 0.1070
_refine_ls_wR_factor_ref 0.1130
_reflns_Friedel_coverage 0.000
_reflns_number_gt 2854
_reflns_number_total 3421
_reflns_threshold_expression 'I > 2\s(I)'
_cod_data_source_file ja7b13558_si_002.cif
_cod_data_source_block ABSA-BD-(OMe)2
_cod_original_sg_symbol_H-M 'P 21/n'
_cod_database_code 4131972
_shelx_shelxl_version_number 2016/6
_shelx_space_group_comment
;
The symmetry employed for this shelxl refinement is uniquely defined
by the following loop, which should always be used as a source of
symmetry information in preference to the above space-group names.
They are only intended as comments.
;
_shelx_estimated_absorpt_t_min 0.954
_shelx_estimated_absorpt_t_max 0.962

loop_
_space_group_symop_operation_xyz
'x, y, z'
'-x+1/2, y+1/2, -z+1/2'
'-x, -y, -z'
'x-1/2, -y-1/2, z-1/2'

loop_
_atom_site_label
_atom_site_type_symbol
_atom_site_fract_x
_atom_site_fract_y
_atom_site_fract_z
_atom_site_U_iso_or_equiv
_atom_site_adp_type
_atom_site_occupancy
_atom_site_site_symmetry_order
_atom_site_calc_flag
_atom_site_refinement_flags_posn
_atom_site_refinement_flags_adp
C1 C 0.68974(14) 0.6173(3) 0.41979(11) 0.0251(5) Uani 1 1 d . .
C2 C 0.64048(16) 0.5412(3) 0.47605(13) 0.0370(6) Uani 1 1 d . .
H2 H 0.639121 0.415984 0.481485 0.044 Uiso 1 1 calc R U
C3 C 0.59368(19) 0.6486(4) 0.52382(15) 0.0488(7) Uani 1 1 d . .
H3 H 0.561247 0.596661 0.561639 0.059 Uiso 1 1 calc R U
C4 C 0.59531(18) 0.8335(4) 0.51513(14) 0.0446(6) Uani 1 1 d . .
H4 H 0.563484 0.906815 0.547120 0.053 Uiso 1 1 calc R U
C5 C 0.64322(17) 0.9107(3) 0.45997(13) 0.0379(6) Uani 1 1 d . .
H5 H 0.643020 1.036087 0.454875 0.045 Uiso 1 1 calc R U
C6 C 0.69260(15) 0.8058(3) 0.41093(12) 0.0292(5) Uani 1 1 d . .
C7 C 0.93276(16) 0.1629(3) 0.61120(13) 0.0368(6) Uani 1 1 d . .
C8 C 0.93022(15) 0.2132(3) 0.68533(13) 0.0347(5) Uani 1 1 d . .
C9 C 0.84721(15) 0.2341(3) 0.71900(13) 0.0336(5) Uani 1 1 d . .
H9 H 0.846656 0.269577 0.768412 0.040 Uiso 1 1 calc R U
C10 C 0.76469(15) 0.2023(3) 0.67939(13) 0.0324(5) Uani 1 1 d . .
C11 C 0.76828(17) 0.1499(3) 0.60608(14) 0.0398(6) Uani 1 1 d . .
H11 H 0.713801 0.127172 0.578912 0.048 Uiso 1 1 calc R U
C12 C 0.85141(17) 0.1303(4) 0.57198(14) 0.0429(6) Uani 1 1 d . .
H12 H 0.851993 0.095095 0.522538 0.051 Uiso 1 1 calc R U
C13 C 0.67548(15) 0.2297(3) 0.71494(12) 0.0310(5) Uani 1 1 d . .
C14 C 0.66749(15) 0.1982(3) 0.79056(13) 0.0319(5) Uani 1 1 d . .
H14 H 0.718373 0.158351 0.818895 0.038 Uiso 1 1 calc R U
C15 C 0.58485(15) 0.2254(3) 0.82418(12) 0.0302(5) Uani 1 1 d . .
C16 C 0.50979(14) 0.2877(3) 0.78141(12) 0.0294(5) Uani 1 1 d . .
C17 C 0.51608(16) 0.3171(3) 0.70652(13) 0.0349(5) Uani 1 1 d . .
H17 H 0.465067 0.356524 0.678234 0.042 Uiso 1 1 calc R U
C18 C 0.59861(16) 0.2877(3) 0.67353(13) 0.0358(6) Uani 1 1 d . .
H18 H 0.602637 0.307053 0.622868 0.043 Uiso 1 1 calc R U
C19 C 1.02005(19) 0.3152(4) 0.79123(15) 0.0513(7) Uani 1 1 d . .
H19A H 1.083315 0.324682 0.807943 0.077 Uiso 1 1 calc R U
H19B H 0.992744 0.433584 0.789852 0.077 Uiso 1 1 calc R U
H19C H 0.987911 0.239447 0.824679 0.077 Uiso 1 1 calc R U
C20 C 0.64407(18) 0.1282(4) 0.94227(14) 0.0460(7) Uani 1 1 d . .
H20A H 0.624955 0.113149 0.992120 0.069 Uiso 1 1 calc R U
H20B H 0.663256 0.013391 0.923309 0.069 Uiso 1 1 calc R U
H20C H 0.694345 0.212152 0.941948 0.069 Uiso 1 1 calc R U
N1 N 0.74276(18) 0.8879(4) 0.35859(14) 0.0528(7) Uani 1 1 d . .
N2 N 1.01982(17) 0.1360(4) 0.58089(16) 0.0493(6) Uani 1 1 d . .
N3 N 0.42401(13) 0.3216(3) 0.81803(12) 0.0346(5) Uani 1 1 d D .
O1 O 0.70687(13) 0.5260(3) 0.28483(9) 0.0605(6) Uani 1 1 d . .
O2 O 0.84197(11) 0.5105(2) 0.36466(10) 0.0460(5) Uani 1 1 d . .
O3 O 0.72353(13) 0.2911(2) 0.37740(12) 0.0561(5) Uani 1 1 d . .
O4 O 1.01443(11) 0.2384(3) 0.71928(9) 0.0472(5) Uani 1 1 d . .
O5 O 0.56917(11) 0.1963(2) 0.89681(9) 0.0403(4) Uani 1 1 d . .
S1 S 0.74435(4) 0.47421(8) 0.35708(3) 0.02979(17) Uani 1 1 d . .
H1A H 0.761(2) 0.824(4) 0.3212(17) 0.061(9) Uiso 1 1 d . .
H1B H 0.7344(18) 0.998(4) 0.3522(15) 0.049(8) Uiso 1 1 d . .
H2A H 1.017(2) 0.156(5) 0.5321(19) 0.066(10) Uiso 1 1 d . .
H2B H 1.060(2) 0.211(4) 0.6020(15) 0.049(9) Uiso 1 1 d . .
H3A H 0.434(2) 0.407(3) 0.8554(14) 0.064(9) Uiso 1 1 d D .
H3B H 0.4003(18) 0.217(4) 0.8374(15) 0.048(8) Uiso 1 1 d . .
H3C H 0.3800(19) 0.367(4) 0.7845(15) 0.049(8) Uiso 1 1 d . .

loop_
_atom_site_aniso_label
_atom_site_aniso_U_11
_atom_site_aniso_U_22
_atom_site_aniso_U_33
_atom_site_aniso_U_23
_atom_site_aniso_U_13
_atom_site_aniso_U_12
C1 0.0232(11) 0.0270(11) 0.0248(10) -0.0010(9) -0.0013(8) 0.0021(9)
C2 0.0431(14) 0.0284(12) 0.0402(13) 0.0049(11) 0.0087(11) -0.0019(11)
C3 0.0568(17) 0.0461(16) 0.0456(14) 0.0047(13) 0.0257(13) -0.0005(13)
C4 0.0488(15) 0.0461(16) 0.0400(13) -0.0055(12) 0.0142(12) 0.0083(12)
C5 0.0479(15) 0.0253(12) 0.0406(13) -0.0035(11) 0.0044(11) 0.0042(11)
C6 0.0321(12) 0.0276(12) 0.0279(11) 0.0008(9) 0.0016(9) 0.0003(9)
C7 0.0362(13) 0.0301(12) 0.0446(14) 0.0027(11) 0.0083(11) 0.0026(10)
C8 0.0294(13) 0.0322(13) 0.0424(13) 0.0062(11) 0.0015(10) -0.0011(10)
C9 0.0365(13) 0.0310(12) 0.0336(12) 0.0006(10) 0.0050(10) 0.0007(10)
C10 0.0303(12) 0.0275(12) 0.0393(13) 0.0022(10) 0.0011(10) 0.0008(10)
C11 0.0340(13) 0.0418(14) 0.0432(14) -0.0037(12) -0.0023(11) -0.0008(11)
C12 0.0448(15) 0.0445(15) 0.0397(13) -0.0055(12) 0.0064(11) 0.0006(12)
C13 0.0282(12) 0.0262(11) 0.0386(12) 0.0003(10) 0.0001(10) -0.0021(9)
C14 0.0233(11) 0.0323(12) 0.0395(12) 0.0024(10) -0.0047(9) 0.0008(9)
C15 0.0296(12) 0.0276(12) 0.0332(12) 0.0034(10) -0.0023(9) -0.0032(9)
C16 0.0221(11) 0.0276(12) 0.0382(12) 0.0033(10) -0.0005(9) -0.0029(9)
C17 0.0272(12) 0.0359(13) 0.0409(13) 0.0060(11) -0.0079(10) 0.0011(10)
C18 0.0344(13) 0.0396(14) 0.0332(12) 0.0055(11) -0.0005(10) 0.0003(11)
C19 0.0442(16) 0.0547(18) 0.0539(16) -0.0074(14) -0.0111(13) -0.0003(13)
C20 0.0490(16) 0.0519(17) 0.0366(13) 0.0055(12) -0.0057(11) 0.0143(13)
N1 0.0805(18) 0.0289(13) 0.0514(14) 0.0079(12) 0.0313(13) 0.0004(12)
N2 0.0391(13) 0.0586(16) 0.0513(15) -0.0011(13) 0.0155(11) -0.0014(12)
N3 0.0232(10) 0.0390(12) 0.0415(12) 0.0075(11) 0.0014(9) -0.0014(9)
O1 0.0680(13) 0.0835(15) 0.0289(9) -0.0157(10) -0.0089(8) 0.0403(11)
O2 0.0268(9) 0.0497(11) 0.0619(11) -0.0139(9) 0.0061(8) 0.0025(8)
O3 0.0624(13) 0.0263(10) 0.0807(14) -0.0101(9) 0.0168(11) -0.0025(9)
O4 0.0297(9) 0.0651(13) 0.0468(10) -0.0007(9) 0.0014(8) -0.0044(8)
O5 0.0337(9) 0.0520(11) 0.0350(9) 0.0090(8) 0.0002(7) 0.0065(8)
S1 0.0283(3) 0.0283(3) 0.0326(3) -0.0053(2) -0.0006(2) 0.0051(2)

loop_
_atom_type_symbol
_atom_type_description
_atom_type_scat_dispersion_real
_atom_type_scat_dispersion_imag
_atom_type_scat_source
C C 0.0033 0.0016 'International Tables Vol C Tables 4.2.6.8 and 6.1.1.4'
H H 0.0000 0.0000 'International Tables Vol C Tables 4.2.6.8 and 6.1.1.4'
N N 0.0061 0.0033 'International Tables Vol C Tables 4.2.6.8 and 6.1.1.4'
O O 0.0106 0.0060 'International Tables Vol C Tables 4.2.6.8 and 6.1.1.4'
S S 0.1246 0.1234 'International Tables Vol C Tables 4.2.6.8 and 6.1.1.4'

loop_
_geom_angle_atom_site_label_1
_geom_angle_atom_site_label_2
_geom_angle_atom_site_label_3
_geom_angle
C2 C1 C6 120.3(2)
C2 C1 S1 119.33(17)
C6 C1 S1 120.32(16)
C3 C2 C1 120.8(2)
C3 C2 H2 119.6
C1 C2 H2 119.6
C2 C3 C4 119.3(2)
C2 C3 H3 120.3
C4 C3 H3 120.3
C5 C4 C3 120.6(2)
C5 C4 H4 119.7
C3 C4 H4 119.7
C4 C5 C6 121.6(2)
C4 C5 H5 119.2
C6 C5 H5 119.2
N1 C6 C5 119.9(2)
N1 C6 C1 122.7(2)
C5 C6 C1 117.3(2)
C12 C7 C8 118.9(2)
C12 C7 N2 122.9(2)
C8 C7 N2 118.1(2)
O4 C8 C9 125.1(2)
O4 C8 C7 114.1(2)
C9 C8 C7 120.8(2)
C8 C9 C10 120.5(2)
C8 C9 H9 119.8
C10 C9 H9 119.8
C11 C10 C9 118.1(2)
C11 C10 C13 121.4(2)
C9 C10 C13 120.5(2)
C10 C11 C12 121.6(2)
C10 C11 H11 119.2
C12 C11 H11 119.2
C7 C12 C11 120.2(2)
C7 C12 H12 119.9
C11 C12 H12 119.9
C18 C13 C14 118.6(2)
C18 C13 C10 120.7(2)
C14 C13 C10 120.7(2)
C15 C14 C13 121.0(2)
C15 C14 H14 119.5
C13 C14 H14 119.5
O5 C15 C14 125.9(2)
O5 C15 C16 115.29(19)
C14 C15 C16 118.9(2)
C17 C16 C15 120.9(2)
C17 C16 N3 120.9(2)
C15 C16 N3 118.3(2)
C16 C17 C18 119.7(2)
C16 C17 H17 120.2
C18 C17 H17 120.2
C17 C18 C13 120.9(2)
C17 C18 H18 119.5
C13 C18 H18 119.5
O4 C19 H19A 109.5
O4 C19 H19B 109.5
H19A C19 H19B 109.5
O4 C19 H19C 109.5
H19A C19 H19C 109.5
H19B C19 H19C 109.5
O5 C20 H20A 109.5
O5 C20 H20B 109.5
H20A C20 H20B 109.5
O5 C20 H20C 109.5
H20A C20 H20C 109.5
H20B C20 H20C 109.5
C6 N1 H1A 119(2)
C6 N1 H1B 117.0(19)
H1A N1 H1B 118(3)
C7 N2 H2A 110(2)
C7 N2 H2B 109.7(18)
H2A N2 H2B 109(3)
C16 N3 H3A 109.7(18)
C16 N3 H3B 111.9(17)
H3A N3 H3B 110(2)
C16 N3 H3C 110.4(16)
H3A N3 H3C 108(2)
H3B N3 H3C 107(2)
C8 O4 C19 118.86(19)
C15 O5 C20 116.99(18)
O3 S1 O1 113.83(13)
O3 S1 O2 111.57(11)
O1 S1 O2 111.57(12)
O3 S1 C1 107.06(11)
O1 S1 C1 104.94(10)
O2 S1 C1 107.33(10)

loop_
_geom_bond_atom_site_label_1
_geom_bond_atom_site_label_2
_geom_bond_distance
C1 C2 1.388(3)
C1 C6 1.401(3)
C1 S1 1.763(2)
C2 C3 1.374(3)
C2 H2 0.9300
C3 C4 1.374(4)
C3 H3 0.9300
C4 C5 1.365(3)
C4 H4 0.9300
C5 C6 1.399(3)
C5 H5 0.9300
C6 N1 1.362(3)
C7 C12 1.375(3)
C7 C8 1.391(3)
C7 N2 1.418(3)
C8 O4 1.360(3)
C8 C9 1.386(3)
C9 C10 1.392(3)
C9 H9 0.9300
C10 C11 1.382(3)
C10 C13 1.489(3)
C11 C12 1.390(3)
C11 H11 0.9300
C12 H12 0.9300
C13 C18 1.387(3)
C13 C14 1.395(3)
C14 C15 1.387(3)
C14 H14 0.9300
C15 O5 1.358(3)
C15 C16 1.389(3)
C16 C17 1.376(3)
C16 N3 1.461(3)
C17 C18 1.383(3)
C17 H17 0.9300
C18 H18 0.9300
C19 O4 1.416(3)
C19 H19A 0.9600
C19 H19B 0.9600
C19 H19C 0.9600
C20 O5 1.428(3)
C20 H20A 0.9600
C20 H20B 0.9600
C20 H20C 0.9600
N1 H1A 0.87(3)
N1 H1B 0.83(3)
N2 H2A 0.89(3)
N2 H2B 0.88(3)
N3 H3A 0.931(18)
N3 H3B 0.92(3)
N3 H3C 0.92(3)
O1 S1 1.4432(18)
O2 S1 1.4484(17)
O3 S1 1.4362(19)

loop_
_geom_torsion_atom_site_label_1
_geom_torsion_atom_site_label_2
_geom_torsion_atom_site_label_3
_geom_torsion_atom_site_label_4
_geom_torsion
C6 C1 C2 C3 0.1(4)
S1 C1 C2 C3 -177.1(2)
C1 C2 C3 C4 0.5(4)
C2 C3 C4 C5 -0.4(4)
C3 C4 C5 C6 -0.5(4)
C4 C5 C6 N1 -177.2(2)
C4 C5 C6 C1 1.1(3)
C2 C1 C6 N1 177.3(2)
S1 C1 C6 N1 -5.5(3)
C2 C1 C6 C5 -0.9(3)
S1 C1 C6 C5 176.25(16)
C12 C7 C8 O4 178.7(2)
N2 C7 C8 O4 2.8(3)
C12 C7 C8 C9 -1.3(4)
N2 C7 C8 C9 -177.3(2)
O4 C8 C9 C10 -179.1(2)
C7 C8 C9 C10 1.0(4)
C8 C9 C10 C11 -0.1(3)
C8 C9 C10 C13 -178.3(2)
C9 C10 C11 C12 -0.5(4)
C13 C10 C11 C12 177.7(2)
C8 C7 C12 C11 0.8(4)
N2 C7 C12 C11 176.5(2)
C10 C11 C12 C7 0.1(4)
C11 C10 C13 C18 -30.6(3)
C9 C10 C13 C18 147.5(2)
C11 C10 C13 C14 149.6(2)
C9 C10 C13 C14 -32.3(3)
C18 C13 C14 C15 -0.5(3)
C10 C13 C14 C15 179.3(2)
C13 C14 C15 O5 178.9(2)
C13 C14 C15 C16 -1.0(3)
O5 C15 C16 C17 -178.0(2)
C14 C15 C16 C17 1.9(3)
O5 C15 C16 N3 2.1(3)
C14 C15 C16 N3 -178.0(2)
C15 C16 C17 C18 -1.3(4)
N3 C16 C17 C18 178.6(2)
C16 C17 C18 C13 -0.3(4)
C14 C13 C18 C17 1.2(4)
C10 C13 C18 C17 -178.6(2)
C9 C8 O4 C19 -9.1(4)
C7 C8 O4 C19 170.8(2)
C14 C15 O5 C20 -1.3(3)
C16 C15 O5 C20 178.6(2)
C2 C1 S1 O3 1.4(2)
C6 C1 S1 O3 -175.79(18)
C2 C1 S1 O1 122.7(2)
C6 C1 S1 O1 -54.5(2)
C2 C1 S1 O2 -118.53(19)
C6 C1 S1 O2 64.3(2)
